data_7153668
loop_
_publ_author_name
'Zhang, Xinying'
'Song, Yunping'
'Gao, Lin'
'Guo, Xiaojie'
'Fan, Xuesen'

_publ_section_title
;
 Highly facile and regio-selective synthesis of pyrazolo[1,5-a]pyrimidines
 via reactions of 1,2-allenic ketones with aminopyrazoles.
;
_journal_issue 13
_journal_name_full 'Organic &amp; biomolecular chemistry'
_journal_page_first 2099
_journal_page_last 2107
_journal_paper_doi 10.1039/c3ob42445f
_journal_volume 12
_journal_year 2014
_chemical_formula_sum 'C15 H15 N3'
_chemical_formula_weight 237.30
_chemical_name_systematic
;

 ?

;
_space_group_IT_number 14
_symmetry_cell_setting monoclinic
_symmetry_space_group_name_Hall '-P 2ybc'
_symmetry_space_group_name_H-M 'P 1 21/c 1'
_atom_sites_solution_hydrogens geom
_atom_sites_solution_primary direct
_atom_sites_solution_secondary difmap
_audit_creation_method SHELXL-97
_cell_angle_alpha 90.00
_cell_angle_beta 106.999(6)
_cell_angle_gamma 90.00
_cell_formula_units_Z 8
_cell_length_a 25.257(13)
_cell_length_b 7.226(4)
_cell_length_c 14.807(8)
_cell_measurement_reflns_used 3124
_cell_measurement_temperature 296(2)
_cell_measurement_theta_max 21.86
_cell_measurement_theta_min 2.88
_cell_volume 2584(2)
_computing_cell_refinement 'Bruker SMART'
_computing_data_collection 'Bruker SMART'
_computing_data_reduction 'Bruker SAINT'
_computing_molecular_graphics 'Bruker SHELXTL'
_computing_publication_material 'Bruker SHELXTL'
_computing_structure_refinement 'SHELXL-97 (Sheldrick, 1997)'
_computing_structure_solution 'SHELXS-97 (Sheldrick, 1990)'
_diffrn_ambient_temperature 296(2)
_diffrn_measured_fraction_theta_full 0.986
_diffrn_measured_fraction_theta_max 0.986
_diffrn_measurement_device_type 'CCD area detector'
_diffrn_measurement_method 'phi and omega scans'
_diffrn_radiation_monochromator graphite
_diffrn_radiation_source 'fine-focus sealed tube'
_diffrn_radiation_type MoK\a
_diffrn_radiation_wavelength 0.71073
_diffrn_reflns_av_R_equivalents 0.0000
_diffrn_reflns_av_sigmaI/netI 0.0462
_diffrn_reflns_limit_h_max 30
_diffrn_reflns_limit_h_min -30
_diffrn_reflns_limit_k_max 8
_diffrn_reflns_limit_k_min -8
_diffrn_reflns_limit_l_max 17
_diffrn_reflns_limit_l_min -17
_diffrn_reflns_number 4741
_diffrn_reflns_theta_full 25.50
_diffrn_reflns_theta_max 25.50
_diffrn_reflns_theta_min 2.53
_diffrn_standards_number 0
_exptl_absorpt_coefficient_mu 0.075
_exptl_absorpt_correction_T_max 0.9919
_exptl_absorpt_correction_T_min 0.9758
_exptl_absorpt_correction_type multi-scan
_exptl_absorpt_process_details sadabs
_exptl_crystal_colour colourless
_exptl_crystal_density_diffrn 1.220
_exptl_crystal_density_method 'not measured'
_exptl_crystal_description block
_exptl_crystal_F_000 1008
_exptl_crystal_size_max 0.33
_exptl_crystal_size_mid 0.25
_exptl_crystal_size_min 0.11
_refine_diff_density_max 0.141
_refine_diff_density_min -0.159
_refine_diff_density_rms 0.033
_refine_ls_extinction_coef 0.0037(8)
_refine_ls_extinction_expression Fc^*^=kFc[1+0.001xFc^2^\l^3^/sin(2\q)]^-1/4^
_refine_ls_extinction_method SHELXL
_refine_ls_goodness_of_fit_ref 1.045
_refine_ls_hydrogen_treatment constr
_refine_ls_matrix_type full
_refine_ls_number_parameters 333
_refine_ls_number_reflns 4741
_refine_ls_number_restraints 0
_refine_ls_restrained_S_all 1.045
_refine_ls_R_factor_all 0.0849
_refine_ls_R_factor_gt 0.0519
_refine_ls_shift/su_max 0.000
_refine_ls_shift/su_mean 0.000
_refine_ls_structure_factor_coef Fsqd
_refine_ls_weighting_details 'calc w=1/[\s^2^(Fo^2^)+(0.0682P)^2^+0.3364P] where P=(Fo^2^+2Fc^2^)/3'
_refine_ls_weighting_scheme calc
_refine_ls_wR_factor_gt 0.1307
_refine_ls_wR_factor_ref 0.1477
_reflns_number_gt 3188
_reflns_number_total 4741
_reflns_threshold_expression >2sigma(I)
_cod_data_source_file c3ob42445f2.cif
_cod_data_source_block ccc
_cod_depositor_comments
;
The following automatic conversions were performed:

'_symmetry_cell_setting' value 'Monoclinic' changed to 'monoclinic'
according to
/usr/data/users/saulius/crontab/automatic-downloads/current/RSC/lib/dictionaries/cif_core.dic
dictionary named 'cif_core.dic' version 2.4.2 from 2011-04-26.

Automatic conversion script
Id: cif_fix_values 2281 2013-09-26 08:29:07Z andrius 
;
_cod_original_sg_symbol_H-M P2(1)/c
_cod_database_code 7153668

loop_
_symmetry_equiv_pos_as_xyz
'x, y, z'
'-x, y+1/2, -z+1/2'
'-x, -y, -z'
'x, -y-1/2, z-1/2'

loop_
_atom_site_label
_atom_site_type_symbol
_atom_site_fract_x
_atom_site_fract_y
_atom_site_fract_z
_atom_site_U_iso_or_equiv
_atom_site_adp_type
_atom_site_occupancy
_atom_site_symmetry_multiplicity
_atom_site_calc_flag
_atom_site_refinement_flags
C1 C 0.87887(17) 0.2349(5) 0.0809(4) 0.0536(13) Uani 1 1 d .
C2 C 0.86026(15) 0.0760(7) 0.1145(3) 0.0729(14) Uani 1 1 d .
H2 H 0.8801 -0.0338 0.1194 0.088 Uiso 1 1 calc R
C3 C 0.81203(18) 0.0822(8) 0.1405(4) 0.0892(17) Uani 1 1 d .
H3 H 0.7991 -0.0253 0.1614 0.107 Uiso 1 1 calc R
C4 C 0.7829(2) 0.2434(8) 0.1362(5) 0.090(2) Uani 1 1 d .
H4 H 0.7511 0.2462 0.1557 0.108 Uiso 1 1 calc R
C5 C 0.80116(16) 0.4006(8) 0.1029(4) 0.0917(18) Uani 1 1 d .
H5 H 0.7813 0.5101 0.0989 0.110 Uiso 1 1 calc R
C6 C 0.84931(13) 0.3976(6) 0.0749(4) 0.0713(14) Uani 1 1 d .
H6 H 0.8615 0.5046 0.0523 0.086 Uiso 1 1 calc R
C7 C 0.93237(18) 0.2313(5) 0.0557(4) 0.0496(12) Uani 1 1 d .
C8 C 0.93600(17) 0.2729(5) -0.0353(4) 0.0452(12) Uani 1 1 d .
C9 C 0.98639(18) 0.2728(5) -0.0527(4) 0.0474(12) Uani 1 1 d .
C10 C 1.02596(12) 0.1894(5) 0.1116(3) 0.0475(10) Uani 1 1 d .
C11 C 1.07974(13) 0.1583(5) 0.1679(3) 0.0610(12) Uani 1 1 d .
H11 H 1.0908 0.1251 0.2313 0.073 Uiso 1 1 calc R
C12 C 1.11345(13) 0.1863(6) 0.1111(3) 0.0576(11) Uani 1 1 d .
C13 C 1.17564(13) 0.1741(7) 0.1352(3) 0.0823(15) Uani 1 1 d .
H13A H 1.1855 0.1010 0.0884 0.123 Uiso 1 1 calc R
H13B H 1.1902 0.1173 0.1961 0.123 Uiso 1 1 calc R
H13C H 1.1908 0.2962 0.1365 0.123 Uiso 1 1 calc R
C14 C 0.99867(16) 0.3111(6) -0.1430(3) 0.0631(11) Uani 1 1 d .
H14A H 0.9688 0.3809 -0.1839 0.095 Uiso 1 1 calc R
H14B H 1.0027 0.1963 -0.1730 0.095 Uiso 1 1 calc R
H14C H 1.0324 0.3809 -0.1307 0.095 Uiso 1 1 calc R
C15 C 0.88512(15) 0.3108(6) -0.1173(3) 0.0610(11) Uani 1 1 d .
H15A H 0.8880 0.4314 -0.1426 0.092 Uiso 1 1 calc R
H15B H 0.8528 0.3059 -0.0958 0.092 Uiso 1 1 calc R
H15C H 0.8822 0.2192 -0.1654 0.092 Uiso 1 1 calc R
C16 C 0.61844(17) 0.2674(5) 0.6986(4) 0.0505(12) Uani 1 1 d .
C17 C 0.63948(15) 0.4234(7) 0.7500(3) 0.0687(13) Uani 1 1 d .
H17 H 0.6214 0.5363 0.7346 0.082 Uiso 1 1 calc R
C18 C 0.68783(17) 0.4117(8) 0.8250(4) 0.0845(16) Uani 1 1 d .
H18 H 0.7020 0.5170 0.8598 0.101 Uiso 1 1 calc R
C19 C 0.7146(2) 0.2457(9) 0.8476(5) 0.086(2) Uani 1 1 d .
H19 H 0.7472 0.2390 0.8972 0.104 Uiso 1 1 calc R
C20 C 0.69401(15) 0.0932(8) 0.7987(4) 0.0818(16) Uani 1 1 d .
H20 H 0.7119 -0.0196 0.8154 0.098 Uiso 1 1 calc R
C21 C 0.64647(14) 0.1020(6) 0.7240(3) 0.0676(13) Uani 1 1 d .
H21 H 0.6330 -0.0048 0.6900 0.081 Uiso 1 1 calc R
C22 C 0.56526(16) 0.2723(5) 0.6220(4) 0.0419(10) Uani 1 1 d .
C23 C 0.56304(17) 0.2289(5) 0.5264(4) 0.0447(11) Uani 1 1 d .
C24 C 0.51200(18) 0.2300(5) 0.4609(4) 0.0450(11) Uani 1 1 d .
C25 C 0.47185(13) 0.3126(5) 0.5838(3) 0.0460(9) Uani 1 1 d .
C26 C 0.41879(13) 0.3431(5) 0.5891(3) 0.0547(10) Uani 1 1 d .
H26 H 0.4081 0.3752 0.6420 0.066 Uiso 1 1 calc R
C27 C 0.38526(13) 0.3152(5) 0.4980(3) 0.0555(11) Uani 1 1 d .
C28 C 0.32343(13) 0.3259(6) 0.4635(4) 0.0807(15) Uani 1 1 d .
H28A H 0.3113 0.3107 0.3962 0.121 Uiso 1 1 calc R
H28B H 0.3115 0.4442 0.4798 0.121 Uiso 1 1 calc R
H28C H 0.3079 0.2296 0.4925 0.121 Uiso 1 1 calc R
C29 C 0.50175(17) 0.1912(6) 0.3590(3) 0.0643(12) Uani 1 1 d .
H29A H 0.4871 0.0685 0.3452 0.096 Uiso 1 1 calc R
H29B H 0.5359 0.2010 0.3431 0.096 Uiso 1 1 calc R
H29C H 0.4756 0.2792 0.3226 0.096 Uiso 1 1 calc R
C30 C 0.61490(14) 0.1909(6) 0.4981(3) 0.0594(11) Uani 1 1 d .
H30A H 0.6228 0.0608 0.5032 0.089 Uiso 1 1 calc R
H30B H 0.6454 0.2578 0.5390 0.089 Uiso 1 1 calc R
H30C H 0.6094 0.2301 0.4340 0.089 Uiso 1 1 calc R
N1 N 1.08530(13) 0.2316(4) 0.0218(3) 0.0519(11) Uani 1 1 d .
N2 N 1.03183(13) 0.2329(4) 0.0238(3) 0.0457(10) Uani 1 1 d .
N3 N 0.97591(11) 0.1863(4) 0.1279(2) 0.0515(9) Uani 1 1 d .
N4 N 0.41373(13) 0.2700(4) 0.4372(3) 0.0558(12) Uani 1 1 d .
N5 N 0.46777(13) 0.2673(4) 0.4921(3) 0.0438(10) Uani 1 1 d .
N6 N 0.52183(10) 0.3183(4) 0.6501(2) 0.0504(9) Uani 1 1 d .

loop_
_atom_site_aniso_label
_atom_site_aniso_U_11
_atom_site_aniso_U_22
_atom_site_aniso_U_33
_atom_site_aniso_U_23
_atom_site_aniso_U_13
_atom_site_aniso_U_12
C1 0.0344(18) 0.074(3) 0.049(3) -0.0104(18) 0.008(2) -0.0045(16)
C2 0.054(2) 0.084(3) 0.078(4) -0.004(3) 0.015(2) -0.011(2)
C3 0.061(2) 0.122(5) 0.083(4) -0.012(3) 0.019(2) -0.023(3)
C4 0.041(3) 0.160(7) 0.069(5) -0.027(3) 0.014(3) -0.001(3)
C5 0.054(3) 0.120(5) 0.095(4) -0.026(4) 0.012(2) 0.019(3)
C6 0.046(2) 0.079(3) 0.083(3) -0.007(2) 0.010(2) 0.0153(19)
C7 0.047(2) 0.053(3) 0.046(3) -0.0076(17) 0.008(2) -0.0008(15)
C8 0.043(2) 0.041(2) 0.046(3) -0.0018(16) 0.005(2) 0.0021(13)
C9 0.058(2) 0.040(2) 0.041(3) -0.0011(16) 0.009(2) 0.0042(15)
C10 0.0416(19) 0.050(2) 0.047(2) -0.004(2) 0.0065(15) 0.0046(16)
C11 0.049(2) 0.067(3) 0.057(3) -0.003(2) -0.0009(18) 0.0141(18)
C12 0.047(2) 0.048(3) 0.074(3) -0.009(2) 0.0124(19) 0.0059(17)
C13 0.045(2) 0.099(4) 0.095(4) -0.007(3) 0.006(2) 0.012(2)
C14 0.068(3) 0.066(3) 0.060(3) 0.000(2) 0.025(2) 0.006(2)
C15 0.059(2) 0.061(3) 0.052(3) -0.003(2) -0.0010(17) 0.007(2)
C16 0.045(2) 0.063(3) 0.044(3) 0.0067(17) 0.013(2) -0.0021(15)
C17 0.067(2) 0.079(3) 0.053(3) -0.004(2) 0.007(2) -0.004(2)
C18 0.062(3) 0.123(5) 0.059(3) -0.022(3) 0.003(2) -0.026(3)
C19 0.041(2) 0.149(7) 0.059(4) 0.010(3) 0.000(3) -0.003(2)
C20 0.041(2) 0.115(4) 0.080(4) 0.020(3) 0.003(2) 0.006(2)
C21 0.0434(19) 0.079(3) 0.072(3) 0.008(2) 0.0043(19) 0.0015(18)
C22 0.0375(18) 0.044(2) 0.043(3) 0.0015(16) 0.0085(19) 0.0015(13)
C23 0.049(2) 0.044(3) 0.041(3) 0.0058(16) 0.014(2) 0.0045(14)
C24 0.048(2) 0.040(2) 0.045(3) 0.0020(16) 0.012(2) -0.0043(14)
C25 0.0476(19) 0.046(2) 0.043(2) -0.0002(19) 0.0108(15) 0.0038(16)
C26 0.049(2) 0.060(3) 0.055(2) 0.0046(18) 0.0157(16) 0.0042(17)
C27 0.0462(19) 0.047(3) 0.070(3) 0.006(2) 0.0125(19) 0.0013(17)
C28 0.047(2) 0.076(3) 0.109(4) 0.003(3) 0.006(2) 0.0053(19)
C29 0.074(3) 0.069(3) 0.048(3) -0.013(2) 0.0149(19) -0.001(2)
C30 0.053(2) 0.066(3) 0.063(3) 0.002(2) 0.0242(18) 0.005(2)
N1 0.0474(18) 0.055(2) 0.054(3) -0.0020(14) 0.0169(19) 0.0012(12)
N2 0.0425(17) 0.046(2) 0.047(3) -0.0019(13) 0.0104(18) 0.0042(11)
N3 0.0452(17) 0.061(2) 0.045(2) 0.0002(17) 0.0071(13) 0.0042(14)
N4 0.0432(18) 0.050(2) 0.062(3) 0.0007(15) -0.003(2) -0.0015(13)
N5 0.0413(17) 0.045(2) 0.040(2) 0.0038(13) 0.0035(17) -0.0021(11)
N6 0.0443(17) 0.062(2) 0.0432(19) 0.0017(17) 0.0093(12) 0.0007(14)

loop_
_atom_type_symbol
_atom_type_description
_atom_type_scat_dispersion_real
_atom_type_scat_dispersion_imag
_atom_type_scat_source
C C 0.0033 0.0016 'International Tables Vol C Tables 4.2.6.8 and 6.1.1.4'
H H 0.0000 0.0000 'International Tables Vol C Tables 4.2.6.8 and 6.1.1.4'
N N 0.0061 0.0033 'International Tables Vol C Tables 4.2.6.8 and 6.1.1.4'

loop_
_geom_angle_atom_site_label_1
_geom_angle_atom_site_label_2
_geom_angle_atom_site_label_3
_geom_angle
C6 C1 C2 119.6(5)
C6 C1 C7 120.5(4)
C2 C1 C7 119.9(4)
C3 C2 C1 119.5(5)
C3 C2 H2 120.2
C1 C2 H2 120.2
C4 C3 C2 121.3(6)
C4 C3 H3 119.3
C2 C3 H3 119.3
C3 C4 C5 119.2(6)
C3 C4 H4 120.4
C5 C4 H4 120.4
C4 C5 C6 120.5(5)
C4 C5 H5 119.7
C6 C5 H5 119.7
C1 C6 C5 119.8(5)
C1 C6 H6 120.1
C5 C6 H6 120.1
N3 C7 C8 123.4(5)
N3 C7 C1 113.4(5)
C8 C7 C1 123.2(5)
C9 C8 C7 120.2(5)
C9 C8 C15 117.9(5)
C7 C8 C15 121.9(5)
C8 C9 N2 116.1(5)
C8 C9 C14 128.3(5)
N2 C9 C14 115.7(4)
N3 C10 N2 122.1(3)
N3 C10 C11 133.7(4)
N2 C10 C11 104.2(3)
C12 C11 C10 106.3(4)
C12 C11 H11 126.8
C10 C11 H11 126.8
N1 C12 C11 113.1(3)
N1 C12 C13 117.5(4)
C11 C12 C13 129.4(4)
C12 C13 H13A 109.5
C12 C13 H13B 109.5
H13A C13 H13B 109.5
C12 C13 H13C 109.5
H13A C13 H13C 109.5
H13B C13 H13C 109.5
C9 C14 H14A 109.5
C9 C14 H14B 109.5
H14A C14 H14B 109.5
C9 C14 H14C 109.5
H14A C14 H14C 109.5
H14B C14 H14C 109.5
C8 C15 H15A 109.5
C8 C15 H15B 109.5
H15A C15 H15B 109.5
C8 C15 H15C 109.5
H15A C15 H15C 109.5
H15B C15 H15C 109.5
C17 C16 C21 118.2(4)
C17 C16 C22 121.3(4)
C21 C16 C22 120.4(4)
C16 C17 C18 119.9(5)
C16 C17 H17 120.1
C18 C17 H17 120.1
C19 C18 C17 120.2(5)
C19 C18 H18 119.9
C17 C18 H18 119.9
C20 C19 C18 120.2(5)
C20 C19 H19 119.9
C18 C19 H19 119.9
C19 C20 C21 120.5(5)
C19 C20 H20 119.8
C21 C20 H20 119.8
C20 C21 C16 121.0(5)
C20 C21 H21 119.5
C16 C21 H21 119.5
N6 C22 C23 124.6(4)
N6 C22 C16 114.5(4)
C23 C22 C16 121.0(5)
C24 C23 C22 117.1(5)
C24 C23 C30 121.2(5)
C22 C23 C30 121.7(4)
N5 C24 C23 117.4(5)
N5 C24 C29 118.0(4)
C23 C24 C29 124.7(5)
N6 C25 N5 120.6(3)
N6 C25 C26 131.9(4)
N5 C25 C26 107.5(3)
C27 C26 C25 104.4(3)
C27 C26 H26 127.8
C25 C26 H26 127.8
N4 C27 C26 113.2(3)
N4 C27 C28 119.6(4)
C26 C27 C28 127.3(4)
C27 C28 H28A 109.5
C27 C28 H28B 109.5
H28A C28 H28B 109.5
C27 C28 H28C 109.5
H28A C28 H28C 109.5
H28B C28 H28C 109.5
C24 C29 H29A 109.5
C24 C29 H29B 109.5
H29A C29 H29B 109.5
C24 C29 H29C 109.5
H29A C29 H29C 109.5
H29B C29 H29C 109.5
C23 C30 H30A 109.5
C23 C30 H30B 109.5
H30A C30 H30B 109.5
C23 C30 H30C 109.5
H30A C30 H30C 109.5
H30B C30 H30C 109.5
C12 N1 N2 102.9(4)
N1 N2 C9 125.1(5)
N1 N2 C10 113.4(4)
C9 N2 C10 121.5(4)
C7 N3 C10 116.7(4)
C27 N4 N5 104.0(4)
C24 N5 N4 125.4(5)
C24 N5 C25 123.7(4)
N4 N5 C25 110.9(4)
C22 N6 C25 116.6(3)

loop_
_geom_bond_atom_site_label_1
_geom_bond_atom_site_label_2
_geom_bond_distance
C1 C6 1.381(5)
C1 C2 1.387(6)
C1 C7 1.503(7)
C2 C3 1.382(6)
C2 H2 0.9300
C3 C4 1.369(7)
C3 H3 0.9300
C4 C5 1.371(7)
C4 H4 0.9300
C5 C6 1.395(6)
C5 H5 0.9300
C6 H6 0.9300
C7 N3 1.330(5)
C7 C8 1.410(7)
C8 C9 1.370(7)
C8 C15 1.513(6)
C9 N2 1.386(6)
C9 C14 1.485(7)
C10 N3 1.354(4)
C10 N2 1.387(6)
C10 C11 1.389(4)
C11 C12 1.375(5)
C11 H11 0.9300
C12 N1 1.346(6)
C12 C13 1.508(5)
C13 H13A 0.9600
C13 H13B 0.9600
C13 H13C 0.9600
C14 H14A 0.9600
C14 H14B 0.9600
C14 H14C 0.9600
C15 H15A 0.9600
C15 H15B 0.9600
C15 H15C 0.9600
C16 C17 1.377(6)
C16 C21 1.384(6)
C16 C22 1.483(6)
C17 C18 1.393(6)
C17 H17 0.9300
C18 C19 1.370(7)
C18 H18 0.9300
C19 C20 1.337(7)
C19 H19 0.9300
C20 C21 1.376(5)
C20 H20 0.9300
C21 H21 0.9300
C22 N6 1.324(5)
C22 C23 1.435(7)
C23 C24 1.368(6)
C23 C30 1.513(6)
C24 N5 1.355(6)
C24 C29 1.482(6)
C25 N6 1.354(4)
C25 N5 1.371(6)
C25 C26 1.383(5)
C26 C27 1.382(5)
C26 H26 0.9300
C27 N4 1.345(6)
C27 C28 1.497(4)
C28 H28A 0.9600
C28 H28B 0.9600
C28 H28C 0.9600
C29 H29A 0.9600
C29 H29B 0.9600
C29 H29C 0.9600
C30 H30A 0.9600
C30 H30B 0.9600
C30 H30C 0.9600
N1 N2 1.359(5)
N4 N5 1.369(4)

loop_
_geom_torsion_atom_site_label_1
_geom_torsion_atom_site_label_2
_geom_torsion_atom_site_label_3
_geom_torsion_atom_site_label_4
_geom_torsion
C6 C1 C2 C3 0.7(7)
C7 C1 C2 C3 177.7(5)
C1 C2 C3 C4 -1.7(8)
C2 C3 C4 C5 1.8(9)
C3 C4 C5 C6 -0.9(9)
C2 C1 C6 C5 0.1(7)
C7 C1 C6 C5 -176.9(5)
C4 C5 C6 C1 0.0(8)
C6 C1 C7 N3 117.3(5)
C2 C1 C7 N3 -59.7(6)
C6 C1 C7 C8 -62.3(6)
C2 C1 C7 C8 120.7(5)
N3 C7 C8 C9 -1.7(6)
C1 C7 C8 C9 177.9(3)
N3 C7 C8 C15 175.7(4)
C1 C7 C8 C15 -4.7(5)
C7 C8 C9 N2 -0.9(5)
C15 C8 C9 N2 -178.4(3)
C7 C8 C9 C14 179.5(4)
C15 C8 C9 C14 2.0(6)
N3 C10 C11 C12 -178.6(4)
N2 C10 C11 C12 0.5(4)
C10 C11 C12 N1 -0.6(5)
C10 C11 C12 C13 179.1(4)
C21 C16 C17 C18 0.2(7)
C22 C16 C17 C18 176.2(5)
C16 C17 C18 C19 0.2(8)
C17 C18 C19 C20 -1.0(10)
C18 C19 C20 C21 1.4(9)
C19 C20 C21 C16 -1.0(8)
C17 C16 C21 C20 0.2(7)
C22 C16 C21 C20 -175.9(5)
C17 C16 C22 N6 -61.3(6)
C21 C16 C22 N6 114.6(5)
C17 C16 C22 C23 118.9(5)
C21 C16 C22 C23 -65.2(6)
N6 C22 C23 C24 -2.2(5)
C16 C22 C23 C24 177.6(3)
N6 C22 C23 C30 175.5(4)
C16 C22 C23 C30 -4.7(5)
C22 C23 C24 N5 -1.6(5)
C30 C23 C24 N5 -179.3(3)
C22 C23 C24 C29 179.2(4)
C30 C23 C24 C29 1.5(6)
N6 C25 C26 C27 -179.5(4)
N5 C25 C26 C27 -0.5(4)
C25 C26 C27 N4 0.0(5)
C25 C26 C27 C28 178.5(4)
C11 C12 N1 N2 0.4(4)
C13 C12 N1 N2 -179.3(3)
C12 N1 N2 C9 179.9(3)
C12 N1 N2 C10 -0.1(4)
C8 C9 N2 N1 -177.8(3)
C14 C9 N2 N1 1.9(5)
C8 C9 N2 C10 2.2(5)
C14 C9 N2 C10 -178.2(3)
N3 C10 N2 N1 179.0(3)
C11 C10 N2 N1 -0.3(4)
N3 C10 N2 C9 -1.0(6)
C11 C10 N2 C9 179.7(3)
C8 C7 N3 C10 2.8(6)
C1 C7 N3 C10 -176.8(3)
N2 C10 N3 C7 -1.5(6)
C11 C10 N3 C7 177.5(4)
C26 C27 N4 N5 0.6(4)
C28 C27 N4 N5 -178.1(3)
C23 C24 N5 N4 -178.4(3)
C29 C24 N5 N4 0.9(5)
C23 C24 N5 C25 3.4(5)
C29 C24 N5 C25 -177.3(3)
C27 N4 N5 C24 -179.3(3)
C27 N4 N5 C25 -0.9(4)
N6 C25 N5 C24 -1.5(6)
C26 C25 N5 C24 179.3(3)
N6 C25 N5 N4 -180.0(3)
C26 C25 N5 N4 0.9(4)
C23 C22 N6 C25 4.1(6)
C16 C22 N6 C25 -175.7(3)
N5 C25 N6 C22 -2.2(5)
C26 C25 N6 C22 176.7(4)
